data_4503018
loop_
_publ_author_name
'Mihalcea, Ionut'
'Henry, Natacha'
'Volkringer, Christophe'
'Loiseau, Thierry'

_publ_section_title
;
 Uranyl--Pyromellitate Coordination Polymers: Toward Three-Dimensional
 Open Frameworks with Large Channel Systems
;
_journal_issue 1
_journal_name_full 'Crystal Growth &amp; Design'
_journal_page_first 526
_journal_paper_doi 10.1021/cg201509v
_journal_volume 12
_journal_year 2012
_chemical_formula_moiety '2(U O2 2+).  1(C10 O8 H2 4-).  2(H2 O);  1(H2 O)'
_chemical_formula_sum 'C10 H8 O15 U2'
_chemical_formula_weight 844.22
_chemical_name_systematic
; 
 ? 
;
_space_group_IT_number 60
_symmetry_cell_setting orthorhombic
_symmetry_space_group_name_Hall '-P 2n 2ab'
_symmetry_space_group_name_H-M 'P b c n'
_atom_sites_solution_hydrogens geom
_atom_sites_solution_primary direct
_atom_sites_solution_secondary difmap
_audit_creation_method SHELXL-97
_cell_angle_alpha 90.00
_cell_angle_beta 90.00
_cell_angle_gamma 90.00
_cell_formula_units_Z 4
_cell_length_a 12.8489(2)
_cell_length_b 12.7051(2)
_cell_length_c 9.97360(10)
_cell_measurement_reflns_used 9746
_cell_measurement_temperature 293(2)
_cell_measurement_theta_max 33.228
_cell_measurement_theta_min 3.043
_cell_volume 1628.16(4)
_computing_structure_refinement 'SHELXL-97 (Sheldrick, 2008)'
_computing_structure_solution 'SHELXS-97 (Sheldrick, 2008)'
_diffrn_ambient_temperature 293(2)
_diffrn_measured_fraction_theta_full 1.000
_diffrn_measured_fraction_theta_max 1.000
_diffrn_radiation_monochromator graphite
_diffrn_radiation_source 'fine-focus sealed tube'
_diffrn_radiation_type MoK\a
_diffrn_radiation_wavelength 0.71073
_diffrn_reflns_av_R_equivalents 0.0520
_diffrn_reflns_av_sigmaI/netI 0.0126
_diffrn_reflns_limit_h_max 18
_diffrn_reflns_limit_h_min -18
_diffrn_reflns_limit_k_max 18
_diffrn_reflns_limit_k_min -18
_diffrn_reflns_limit_l_max 13
_diffrn_reflns_limit_l_min -14
_diffrn_reflns_number 146460
_diffrn_reflns_theta_full 31.50
_diffrn_reflns_theta_max 31.50
_diffrn_reflns_theta_min 2.25
_exptl_absorpt_coefficient_mu 19.951
_exptl_absorpt_correction_T_max 0.1562
_exptl_absorpt_correction_T_min 0.0776
_exptl_absorpt_correction_type empirical
_exptl_absorpt_process_details sadabs
_exptl_crystal_colour yellow
_exptl_crystal_density_diffrn 3.444
_exptl_crystal_density_method 'not measured'
_exptl_crystal_description block
_exptl_crystal_F_000 1488
_exptl_crystal_size_max 0.26
_exptl_crystal_size_mid 0.22
_exptl_crystal_size_min 0.15
_refine_diff_density_max 1.307
_refine_diff_density_min -1.205
_refine_diff_density_rms 0.146
_refine_ls_extinction_coef 0.00026(3)
_refine_ls_extinction_expression Fc^*^=kFc[1+0.001xFc^2^\l^3^/sin(2\q)]^-1/4^
_refine_ls_extinction_method SHELXL
_refine_ls_goodness_of_fit_ref 1.087
_refine_ls_hydrogen_treatment constr
_refine_ls_matrix_type full
_refine_ls_number_parameters 123
_refine_ls_number_reflns 2717
_refine_ls_number_restraints 0
_refine_ls_restrained_S_all 1.087
_refine_ls_R_factor_all 0.0231
_refine_ls_R_factor_gt 0.0158
_refine_ls_shift/su_max 0.003
_refine_ls_shift/su_mean 0.000
_refine_ls_structure_factor_coef Fsqd
_refine_ls_weighting_details 'calc w=1/[\s^2^(Fo^2^)+(0.0124P)^2^+5.7726P] where P=(Fo^2^+2Fc^2^)/3'
_refine_ls_weighting_scheme calc
_refine_ls_wR_factor_gt 0.0348
_refine_ls_wR_factor_ref 0.0377
_reflns_number_gt 2296
_reflns_number_total 2717
_reflns_threshold_expression >2sigma(I)
_cod_data_source_file cg201509v_si_011.cif
_cod_data_source_block upyro001
_cod_original_sg_symbol_H-M Pbcn
_cod_database_code 4503018

loop_
_symmetry_equiv_pos_as_xyz
'x, y, z'
'-x+1/2, -y+1/2, z+1/2'
'-x, y, -z+1/2'
'x+1/2, -y+1/2, -z'
'-x, -y, -z'
'x-1/2, y-1/2, -z-1/2'
'x, -y, z-1/2'
'-x-1/2, y-1/2, z'

loop_
_atom_site_label
_atom_site_type_symbol
_atom_site_fract_x
_atom_site_fract_y
_atom_site_fract_z
_atom_site_U_iso_or_equiv
_atom_site_adp_type
_atom_site_occupancy
_atom_site_symmetry_multiplicity
_atom_site_calc_flag
_atom_site_refinement_flags
U1 U 0.798601(7) 0.813140(8) 0.405113(10) 0.01469(4) Uani 1 1 d .
O1U O 0.80227(18) 0.93220(19) 0.4959(2) 0.0248(5) Uani 1 1 d .
O2U O 0.80059(18) 0.69438(19) 0.3152(3) 0.0262(5) Uani 1 1 d .
O71 O 0.66166(18) 0.88977(18) 0.2669(2) 0.0226(5) Uani 1 1 d .
O81 O 0.98574(17) 0.79115(18) 0.4215(3) 0.0268(5) Uani 1 1 d .
O82 O 0.63774(17) 0.75508(19) 0.4996(3) 0.0245(5) Uani 1 1 d .
O72 O 0.8444(2) 0.7301(2) 0.6063(2) 0.0261(5) Uani 1 1 d .
O1W O 0.8784(2) 0.9119(2) 0.2256(3) 0.0309(6) Uani 1 1 d .
C7 C 0.6304(2) 0.8582(2) 0.1548(3) 0.0153(5) Uani 1 1 d .
C8 C 1.0458(2) 0.7225(2) 0.4694(3) 0.0149(5) Uani 1 1 d .
C2 C 1.0144(2) 0.6086(2) 0.4837(3) 0.0136(5) Uani 1 1 d .
C1 C 0.5603(2) 0.9287(2) 0.0745(3) 0.0136(5) Uani 1 1 d .
C3 C 1.0732(2) 0.5369(2) 0.4102(3) 0.0151(5) Uani 1 1 d .
H3 H 1.1223 0.5619 0.3495 0.018 Uiso 1 1 calc R
O2W O 0.9305(6) 0.1012(6) 0.2771(8) 0.0620(19) Uiso 0.50 1 d P

loop_
_atom_site_aniso_label
_atom_site_aniso_U_11
_atom_site_aniso_U_22
_atom_site_aniso_U_33
_atom_site_aniso_U_23
_atom_site_aniso_U_13
_atom_site_aniso_U_12
U1 0.01045(5) 0.01789(6) 0.01574(6) 0.00172(4) 0.00006(4) 0.00398(4)
O1U 0.0247(11) 0.0221(11) 0.0274(12) -0.0036(9) -0.0022(9) 0.0030(10)
O2U 0.0252(12) 0.0268(12) 0.0266(13) -0.0051(10) -0.0029(9) 0.0067(10)
O71 0.0237(11) 0.0262(11) 0.0180(11) -0.0025(9) -0.0084(9) 0.0104(9)
O81 0.0124(10) 0.0216(11) 0.0463(15) 0.0111(11) -0.0021(10) 0.0012(8)
O82 0.0138(10) 0.0226(11) 0.0369(13) 0.0052(10) 0.0069(9) 0.0031(8)
O72 0.0333(13) 0.0259(12) 0.0190(11) 0.0041(9) 0.0045(10) 0.0140(10)
O1W 0.0304(13) 0.0317(13) 0.0304(13) 0.0088(11) 0.0123(10) 0.0092(10)
C7 0.0112(12) 0.0199(14) 0.0147(13) 0.0015(10) 0.0007(9) 0.0010(10)
C8 0.0110(11) 0.0165(12) 0.0172(13) 0.0006(10) 0.0019(10) 0.0007(10)
C2 0.0101(11) 0.0155(12) 0.0154(12) -0.0002(10) 0.0001(9) 0.0004(9)
C1 0.0096(11) 0.0163(13) 0.0151(13) 0.0016(10) -0.0002(9) 0.0007(9)
C3 0.0101(11) 0.0186(13) 0.0167(13) -0.0006(11) 0.0022(10) -0.0013(9)

loop_
_atom_type_symbol
_atom_type_description
_atom_type_scat_dispersion_real
_atom_type_scat_dispersion_imag
_atom_type_scat_source
C C 0.0033 0.0016 'International Tables Vol C Tables 4.2.6.8 and 6.1.1.4'
H H 0.0000 0.0000 'International Tables Vol C Tables 4.2.6.8 and 6.1.1.4'
O O 0.0106 0.0060 'International Tables Vol C Tables 4.2.6.8 and 6.1.1.4'
U U -9.6767 9.6646 'International Tables Vol C Tables 4.2.6.8 and 6.1.1.4'

loop_
_geom_angle_atom_site_label_1
_geom_angle_atom_site_label_2
_geom_angle_atom_site_label_3
_geom_angle
_geom_angle_site_symmetry_1
_geom_angle_site_symmetry_3
O2U U1 O1U 177.63(11) . .
O2U U1 O72 92.69(10) . .
O1U U1 O72 86.54(10) . .
O2U U1 O82 87.05(10) . .
O1U U1 O82 94.91(10) . .
O72 U1 O82 74.96(9) . .
O2U U1 O1W 93.55(11) . .
O1U U1 O1W 85.60(10) . .
O72 U1 O1W 139.67(9) . .
O82 U1 O1W 145.14(9) . .
O2U U1 O81 85.46(10) . .
O1U U1 O81 92.17(10) . .
O72 U1 O81 68.99(9) . .
O82 U1 O81 142.72(8) . .
O1W U1 O81 71.86(8) . .
O2U U1 O71 93.72(9) . .
O1U U1 O71 88.11(9) . .
O72 U1 O71 147.74(9) . .
O82 U1 O71 73.85(8) . .
O1W U1 O71 71.32(8) . .
O81 U1 O71 143.05(8) . .
C7 O71 U1 127.43(19) . .
C8 O81 U1 135.5(2) . .
C8 O82 U1 147.4(2) 4_466 .
C7 O72 U1 142.3(2) 2_665 .
O71 C7 O72 122.9(3) . 2_664
O71 C7 C1 118.5(3) . .
O72 C7 C1 118.6(3) 2_664 .
O82 C8 O81 121.0(3) 4_566 .
O82 C8 C2 116.5(3) 4_566 .
O81 C8 C2 122.4(3) . .
C3 C2 C1 119.5(3) . 2_665
C3 C2 C8 115.5(2) . .
C1 C2 C8 124.6(2) 2_665 .
C3 C1 C2 119.0(3) 6_566 2_664
C3 C1 C7 117.3(2) 6_566 .
C2 C1 C7 123.7(3) 2_664 .
C2 C3 C1 121.5(3) . 6_656
C2 C3 H3 119.2 . .
C1 C3 H3 119.2 6_656 .

loop_
_geom_bond_atom_site_label_1
_geom_bond_atom_site_label_2
_geom_bond_distance
_geom_bond_site_symmetry_2
U1 O2U 1.755(2) .
U1 O1U 1.763(2) .
U1 O72 2.342(2) .
U1 O82 2.388(2) .
U1 O1W 2.415(2) .
U1 O81 2.426(2) .
U1 O71 2.438(2) .
O71 C7 1.253(4) .
O81 C8 1.259(4) .
O82 C8 1.253(3) 4_466
O72 C7 1.265(4) 2_665
C7 O72 1.265(4) 2_664
C7 C1 1.501(4) .
C8 O82 1.253(3) 4_566
C8 C2 1.510(4) .
C2 C3 1.392(4) .
C2 C1 1.402(4) 2_665
C1 C3 1.394(4) 6_566
C1 C2 1.402(4) 2_664
C3 C1 1.394(4) 6_656
C3 H3 0.9300 .
